data_1560961
loop_
_publ_author_name
'Cramer, Alisha J.'
'Cole, Jacqueline M.'

_publ_section_title
;
 Host-guest prospects of neodymium and gadolinium ultraphosphate
 frameworks for nuclear waste storage: Multi-temperature topological
 analysis of nanoporous cages in RP5O14
;
_journal_name_full 'Journal of Solid State Chemistry'
_journal_page_first 250
_journal_page_last 257
_journal_paper_doi 10.1016/j.jssc.2018.07.020
_journal_volume 266
_journal_year 2018
_chemical_formula_sum 'Nd O14 P5'
_chemical_formula_weight 523.09
_space_group_IT_number 14
_space_group_name_Hall '-P 2ybc'
_space_group_name_H-M_alt 'P 1 21/c 1'
_symmetry_cell_setting monoclinic
_symmetry_space_group_name_H-M 'P 1 21/c 1'
_atom_sites_solution_hydrogens none
_atom_sites_solution_primary direct
_atom_sites_solution_secondary difmap
_audit_creation_method SHELXL-97
_cell_angle_alpha 90.00
_cell_angle_beta 90.495(10)
_cell_angle_gamma 90.00
_cell_formula_units_Z 4
_cell_length_a 8.750(5)
_cell_length_b 8.980(5)
_cell_length_c 13.026(8)
_cell_measurement_reflns_used 512
_cell_measurement_temperature 330(2)
_cell_measurement_theta_max 28.28
_cell_measurement_theta_min 2.0
_cell_volume 1023.5(10)
_computing_cell_refinement
;
Rigaku CrystalClear-SM Expert 2.0
;
_computing_data_collection 'Rigaku CrystalClear-SM Expert 2.0'
_computing_data_reduction
;
Rigaku CrystalClear-SM Expert 2.0
;
_computing_molecular_graphics
;
SHELXTL-PLUS (Sheldrick, 1995)
;
_computing_publication_material 'SHELXL-97 (Sheldrick, 1997)'
_computing_structure_refinement 'SHELXL-97 (Sheldrick, 1997)'
_computing_structure_solution 'SHELXS-97 (Sheldrick, 1990)'
_diffrn_ambient_temperature 330(2)
_diffrn_measured_fraction_theta_full 0.911
_diffrn_measured_fraction_theta_max 0.911
_diffrn_measurement_device_type 'Rigaku Saturn 724+ CCD'
_diffrn_measurement_method '\w scans'
_diffrn_radiation_monochromator graphite
_diffrn_radiation_source 'fine-focus sealed tube'
_diffrn_radiation_type MoK\a
_diffrn_radiation_wavelength 0.71073
_diffrn_reflns_av_R_equivalents 0.1026
_diffrn_reflns_av_sigmaI/netI 0.0694
_diffrn_reflns_limit_h_max 8
_diffrn_reflns_limit_h_min -11
_diffrn_reflns_limit_k_max 11
_diffrn_reflns_limit_k_min -11
_diffrn_reflns_limit_l_max 14
_diffrn_reflns_limit_l_min -17
_diffrn_reflns_number 3816
_diffrn_reflns_theta_full 28.28
_diffrn_reflns_theta_max 28.28
_diffrn_reflns_theta_min 1.56
_diffrn_standards_decay_% 0
_diffrn_standards_interval_count 0
_diffrn_standards_interval_time 0
_diffrn_standards_number 0
_exptl_absorpt_coefficient_mu 5.943
_exptl_absorpt_correction_T_max 0.743
_exptl_absorpt_correction_T_min 0.317
_exptl_absorpt_correction_type empirical
_exptl_absorpt_process_details
;
T. Higashi, ABSCOR, empirical absorption correction
;
_exptl_crystal_colour purple
_exptl_crystal_density_diffrn 3.395
_exptl_crystal_density_method 'not measured'
_exptl_crystal_description plate
_exptl_crystal_F_000 988
_exptl_crystal_size_max 0.2
_exptl_crystal_size_mid 0.2
_exptl_crystal_size_min 0.05
_refine_diff_density_max 3.191
_refine_diff_density_min -3.624
_refine_diff_density_rms 0.431
_refine_ls_extinction_coef 0.0093(12)
_refine_ls_extinction_expression Fc^*^=kFc[1+0.001xFc^2^\l^3^/sin(2\q)]^-1/4^
_refine_ls_extinction_method SHELXL
_refine_ls_goodness_of_fit_ref 1.107
_refine_ls_hydrogen_treatment none
_refine_ls_matrix_type full
_refine_ls_number_parameters 183
_refine_ls_number_reflns 2310
_refine_ls_number_restraints 0
_refine_ls_restrained_S_all 1.107
_refine_ls_R_factor_all 0.0547
_refine_ls_R_factor_gt 0.0543
_refine_ls_shift/su_max 0.001
_refine_ls_shift/su_mean 0.000
_refine_ls_structure_factor_coef Fsqd
_refine_ls_weighting_details 'calc w=1/[\s^2^(Fo^2^)+(0.0921P)^2^+3.1417P] where P=(Fo^2^+2Fc^2^)/3'
_refine_ls_weighting_scheme calc
_refine_ls_wR_factor_gt 0.1407
_refine_ls_wR_factor_ref 0.1413
_reflns_number_gt 2272
_reflns_number_total 2310
_reflns_threshold_expression >2sigma(I)
_cod_data_source_file nd_013_330_a1.cif
_cod_data_source_block nd_013_330_a1
_cod_original_sg_symbol_H-M P2(1)/c
_cod_database_code 1560961

loop_
_symmetry_equiv_pos_as_xyz
'x, y, z'
'-x, y+1/2, -z+1/2'
'-x, -y, -z'
'x, -y-1/2, z-1/2'

loop_
_atom_site_label
_atom_site_type_symbol
_atom_site_fract_x
_atom_site_fract_y
_atom_site_fract_z
_atom_site_U_iso_or_equiv
_atom_site_adp_type
_atom_site_occupancy
_atom_site_symmetry_multiplicity
_atom_site_calc_flag
_atom_site_refinement_flags
_atom_site_disorder_assembly
_atom_site_disorder_group
Nd1 Nd 0.22297(3) 0.19010(3) 1.00103(2) 0.0100(2) Uani 1 1 d . . .
P1 P 0.25662(17) -0.45163(17) 1.16473(11) 0.0104(3) Uani 1 1 d . . .
P2 P 0.27178(19) -0.44842(16) 0.83638(11) 0.0101(3) Uani 1 1 d . . .
P3 P 0.50546(18) -0.49810(16) 0.67454(11) 0.0105(3) Uani 1 1 d . . .
P4 P 0.18642(18) -0.24633(16) 0.99976(10) 0.0106(3) Uani 1 1 d . . .
P5 P -0.00656(18) -0.50482(17) 1.29543(11) 0.0109(3) Uani 1 1 d . . .
O1 O 0.1252(5) -0.4040(5) 0.7754(4) 0.0181(9) Uani 1 1 d . . .
O2 O 0.2920(7) -0.3149(5) 0.9102(4) 0.0181(11) Uani 1 1 d . . .
O3 O 0.2106(6) -0.0847(6) 0.9994(3) 0.0217(11) Uani 1 1 d . . .
O4 O -0.0327(6) 0.3141(4) 1.0044(4) 0.0172(9) Uani 1 1 d . . .
O5 O 0.2795(7) -0.3101(4) 1.0982(4) 0.0153(10) Uani 1 1 d . . .
O6 O 0.2707(6) 0.4050(5) 0.8843(4) 0.0201(9) Uani 1 1 d . . .
O7 O 0.2788(6) 0.4078(5) 1.1103(4) 0.0212(10) Uani 1 1 d . . .
O8 O 0.4056(5) -0.4174(5) 0.7608(3) 0.0165(9) Uani 1 1 d . . .
O9 O 0.0958(6) -0.4269(5) 1.2090(4) 0.0202(10) Uani 1 1 d . . .
O10 O 0.0845(6) 0.1181(5) 0.8492(4) 0.0194(9) Uani 1 1 d . . .
O11 O 0.4176(5) 0.1157(5) 1.1235(3) 0.0172(9) Uani 1 1 d . . .
O12 O 0.3704(6) -0.4179(5) 1.2543(3) 0.0166(9) Uani 1 1 d . . .
O13 O 0.0872(6) 0.1148(5) 1.1512(3) 0.0205(9) Uani 1 1 d . . .
O14 O 0.4216(6) 0.1211(5) 0.8833(3) 0.0188(9) Uani 1 1 d . . .

loop_
_atom_site_aniso_label
_atom_site_aniso_U_11
_atom_site_aniso_U_22
_atom_site_aniso_U_33
_atom_site_aniso_U_23
_atom_site_aniso_U_13
_atom_site_aniso_U_12
Nd1 0.0138(3) 0.0084(3) 0.0078(3) -0.00022(8) 0.00026(15) 0.00000(8)
P1 0.0150(7) 0.0095(6) 0.0066(7) -0.0002(5) -0.0003(5) 0.0011(5)
P2 0.0145(7) 0.0086(6) 0.0072(7) 0.0004(5) 0.0006(5) -0.0003(5)
P3 0.0135(6) 0.0102(6) 0.0079(6) 0.0000(5) -0.0002(5) 0.0002(5)
P4 0.0153(6) 0.0088(7) 0.0077(6) 0.0003(4) 0.0003(5) 0.0011(5)
P5 0.0133(6) 0.0120(7) 0.0072(7) 0.0003(5) 0.0005(5) -0.0002(5)
O1 0.018(2) 0.0101(19) 0.026(2) -0.0037(17) -0.0043(17) 0.0023(17)
O2 0.019(2) 0.022(3) 0.014(2) -0.0076(15) 0.006(2) -0.0067(16)
O3 0.031(3) 0.008(2) 0.026(3) 0.0005(15) 0.000(2) -0.0045(17)
O4 0.016(2) 0.019(2) 0.017(2) -0.0016(14) 0.000(2) 0.0010(14)
O5 0.018(2) 0.017(2) 0.010(2) 0.0049(14) -0.0025(18) -0.0015(14)
O6 0.029(3) 0.013(2) 0.018(2) 0.0079(17) 0.0015(18) 0.0020(19)
O7 0.028(3) 0.011(2) 0.024(2) -0.0072(18) -0.0031(19) 0.0022(18)
O8 0.022(2) 0.012(2) 0.016(2) -0.0019(15) 0.0112(17) 0.0008(16)
O9 0.016(2) 0.024(2) 0.020(2) 0.0062(18) 0.0066(18) 0.0028(18)
O10 0.023(2) 0.020(2) 0.015(2) -0.0040(17) -0.0017(17) -0.0020(18)
O11 0.020(2) 0.015(2) 0.0157(19) 0.0058(16) -0.0057(16) 0.0023(17)
O12 0.026(2) 0.0089(19) 0.015(2) -0.0028(15) -0.0091(17) 0.0040(16)
O13 0.026(2) 0.020(2) 0.016(2) 0.0032(17) 0.0026(18) -0.0019(19)
O14 0.023(2) 0.019(2) 0.015(2) -0.0038(16) 0.0083(17) 0.0022(18)

loop_
_atom_type_symbol
_atom_type_description
_atom_type_scat_dispersion_real
_atom_type_scat_dispersion_imag
_atom_type_scat_source
O O 0.0106 0.0060 'International Tables Vol C Tables 4.2.6.8 and 6.1.1.4'
P P 0.1023 0.0942 'International Tables Vol C Tables 4.2.6.8 and 6.1.1.4'
Nd Nd -0.1943 3.0179 'International Tables Vol C Tables 4.2.6.8 and 6.1.1.4'

loop_
_geom_angle_atom_site_label_1
_geom_angle_atom_site_label_2
_geom_angle_atom_site_label_3
_geom_angle
_geom_angle_site_symmetry_1
_geom_angle_site_symmetry_3
O13 Nd1 O10 110.29(17) . .
O13 Nd1 O14 144.40(17) . .
O10 Nd1 O14 76.58(17) . .
O13 Nd1 O11 74.61(17) . .
O10 Nd1 O11 144.81(18) . .
O14 Nd1 O11 80.85(17) . .
O13 Nd1 O7 81.33(17) . .
O10 Nd1 O7 141.82(17) . .
O14 Nd1 O7 115.55(18) . .
O11 Nd1 O7 72.73(17) . .
O13 Nd1 O3 72.73(16) . .
O10 Nd1 O3 72.64(16) . .
O14 Nd1 O3 76.66(16) . .
O11 Nd1 O3 76.14(16) . .
O7 Nd1 O3 143.69(16) . .
O13 Nd1 O6 143.45(17) . .
O10 Nd1 O6 77.99(17) . .
O14 Nd1 O6 71.66(17) . .
O11 Nd1 O6 119.69(17) . .
O7 Nd1 O6 72.9(2) . .
O3 Nd1 O6 140.81(16) . .
O13 Nd1 O4 70.19(16) . .
O10 Nd1 O4 71.87(16) . .
O14 Nd1 O4 140.94(16) . .
O11 Nd1 O4 137.48(16) . .
O7 Nd1 O4 79.02(16) . .
O3 Nd1 O4 113.95(16) . .
O6 Nd1 O4 79.67(16) . .
O7 P1 O9 115.5(3) 1_545 .
O7 P1 O5 114.7(3) 1_545 .
O9 P1 O5 102.3(3) . .
O7 P1 O12 116.4(3) 1_545 .
O9 P1 O12 105.7(3) . .
O5 P1 O12 100.1(3) . .
O6 P2 O2 115.8(3) 1_545 .
O6 P2 O1 116.2(3) 1_545 .
O2 P2 O1 102.0(3) . .
O6 P2 O8 116.0(3) 1_545 .
O2 P2 O8 99.8(3) . .
O1 P2 O8 104.6(3) . .
O14 P3 O11 121.7(3) 2_646 4
O14 P3 O8 105.9(3) 2_646 .
O11 P3 O8 111.0(3) 4 .
O14 P3 O12 110.2(3) 2_646 3_647
O11 P3 O12 105.8(3) 4 3_647
O8 P3 O12 100.2(3) . 3_647
O3 P4 O4 122.6(3) . 3_557
O3 P4 O2 106.9(3) . .
O4 P4 O2 110.0(3) 3_557 .
O3 P4 O5 106.4(3) . .
O4 P4 O5 109.6(3) 3_557 .
O2 P4 O5 98.7(3) . .
O13 P5 O10 123.0(3) 2_547 4_556
O13 P5 O9 106.7(3) 2_547 .
O10 P5 O9 109.5(3) 4_556 .
O13 P5 O1 109.6(3) 2_547 3_547
O10 P5 O1 105.5(3) 4_556 3_547
O9 P5 O1 100.4(3) . 3_547
P2 O1 P5 133.5(3) . 3_547
P2 O2 P4 132.9(4) . .
P4 O3 Nd1 174.2(3) . .
P4 O4 Nd1 129.1(2) 3_557 .
P1 O5 P4 131.8(3) . .
P2 O6 Nd1 164.1(3) 1_565 .
P1 O7 Nd1 159.8(3) 1_565 .
P2 O8 P3 141.1(3) . .
P1 O9 P5 135.8(3) . .
P5 O10 Nd1 148.1(3) 4 .
P3 O11 Nd1 149.8(3) 4_556 .
P1 O12 P3 139.8(3) . 3_647
P5 O13 Nd1 147.1(3) 2_557 .
P3 O14 Nd1 147.0(3) 2_656 .

loop_
_geom_bond_atom_site_label_1
_geom_bond_atom_site_label_2
_geom_bond_distance
_geom_bond_site_symmetry_2
Nd1 O13 2.395(5) .
Nd1 O10 2.399(5) .
Nd1 O14 2.409(4) .
Nd1 O11 2.418(4) .
Nd1 O7 2.465(5) .
Nd1 O3 2.470(5) .
Nd1 O6 2.495(5) .
Nd1 O4 2.500(5) .
P1 O7 1.462(5) 1_545
P1 O9 1.541(5) .
P1 O5 1.552(5) .
P1 O12 1.557(5) .
P2 O6 1.456(5) 1_545
P2 O2 1.546(5) .
P2 O1 1.555(5) .
P2 O8 1.561(5) .
P3 O14 1.459(5) 2_646
P3 O11 1.463(4) 4
P3 O8 1.603(4) .
P3 O12 1.609(5) 3_647
P4 O3 1.467(5) .
P4 O4 1.476(5) 3_557
P4 O2 1.617(5) .
P4 O5 1.618(5) .
P5 O13 1.464(5) 2_547
P5 O10 1.467(5) 4_556
P5 O9 1.605(5) .
P5 O1 1.607(5) 3_547
O1 P5 1.607(5) 3_547
O4 P4 1.476(5) 3_557
O6 P2 1.456(5) 1_565
O7 P1 1.462(5) 1_565
O10 P5 1.467(5) 4
O11 P3 1.463(4) 4_556
O12 P3 1.609(5) 3_647
O13 P5 1.464(5) 2_557
O14 P3 1.459(5) 2_656

_cod_database_fobs_code 1560961
